data_4028043
loop_
_publ_author_name
'Tao Tao'
'Yu-Xin Peng'
'Wei Huang'
'Xiao-Zeng You'

_publ_section_title
;
 Coplanar Bithiazole-Centered Heterocyclic Aromatic Fluorescent Compounds
 Having Different Donor/Acceptor Terminal Groups
;
_journal_name_full 'Journal of Organic Chemistry'
_journal_page_first 2472
_journal_page_last 2481
_journal_paper_doi 10.1021/jo302706t
_journal_volume 78
_journal_year 2013
_chemical_formula_moiety 'C14 H20 N2 S2'
_chemical_formula_sum 'C14 H20 N2 S2'
_chemical_formula_weight 280.44
_chemical_name_systematic
; 
 ? 
;
_space_group_IT_number 14
_symmetry_cell_setting monoclinic
_symmetry_space_group_name_Hall '-P 2ybc'
_symmetry_space_group_name_H-M 'P 1 21/c 1'
_atom_sites_solution_hydrogens geom
_atom_sites_solution_primary direct
_atom_sites_solution_secondary difmap
_audit_creation_method SHELXL-97
_cell_angle_alpha 90.00
_cell_angle_beta 116.195(4)
_cell_angle_gamma 90.00
_cell_formula_units_Z 2
_cell_length_a 8.103(2)
_cell_length_b 9.953(3)
_cell_length_c 10.356(4)
_cell_measurement_reflns_used 3636
_cell_measurement_temperature 291(2)
_cell_measurement_theta_max 27.7
_cell_measurement_theta_min 2.7
_cell_volume 749.4(4)
_computing_cell_refinement SMART
_computing_data_collection 'SMART (BRUKER 2000)'
_computing_data_reduction 'SAINT (BRUKER 2000)'
_computing_molecular_graphics SHELXTL
_computing_publication_material SHELXTL
_computing_structure_refinement SHELXTL
_computing_structure_solution 'SHELXTL (BRUKER 2000)'
_diffrn_ambient_temperature 291(2)
_diffrn_measured_fraction_theta_full 0.995
_diffrn_measured_fraction_theta_max 0.995
_diffrn_measurement_device_type 'BRUKER Smart Apex CCD area detector'
_diffrn_measurement_method '\f and \w scans'
_diffrn_radiation_monochromator graphite
_diffrn_radiation_source 'fine-focus sealed tube'
_diffrn_radiation_type MoK\a
_diffrn_radiation_wavelength 0.71073
_diffrn_reflns_av_R_equivalents 0.1067
_diffrn_reflns_av_sigmaI/netI 0.0684
_diffrn_reflns_limit_h_max 9
_diffrn_reflns_limit_h_min -8
_diffrn_reflns_limit_k_max 10
_diffrn_reflns_limit_k_min -11
_diffrn_reflns_limit_l_max 10
_diffrn_reflns_limit_l_min -12
_diffrn_reflns_number 3636
_diffrn_reflns_theta_full 25.00
_diffrn_reflns_theta_max 25.00
_diffrn_reflns_theta_min 2.80
_exptl_absorpt_coefficient_mu 0.341
_exptl_absorpt_correction_T_max 0.9603
_exptl_absorpt_correction_T_min 0.9538
_exptl_absorpt_correction_type multi-scan
_exptl_absorpt_process_details 'SADABS, BRUKER(2000)'
_exptl_crystal_colour colourless
_exptl_crystal_density_diffrn 1.243
_exptl_crystal_description block
_exptl_crystal_F_000 300
_exptl_crystal_size_max 0.14
_exptl_crystal_size_mid 0.12
_exptl_crystal_size_min 0.12
_refine_diff_density_max 0.513
_refine_diff_density_min -0.380
_refine_diff_density_rms 0.064
_refine_ls_extinction_method none
_refine_ls_goodness_of_fit_ref 1.061
_refine_ls_hydrogen_treatment constr
_refine_ls_matrix_type full
_refine_ls_number_parameters 83
_refine_ls_number_reflns 1317
_refine_ls_number_restraints 0
_refine_ls_restrained_S_all 1.061
_refine_ls_R_factor_all 0.0519
_refine_ls_R_factor_gt 0.0486
_refine_ls_shift/su_max 0.000
_refine_ls_shift/su_mean 0.000
_refine_ls_structure_factor_coef Fsqd
_refine_ls_weighting_details 'calc w=1/[\s^2^(Fo^2^)+(0.0911P)^2^] where P=(Fo^2^+2Fc^2^)/3'
_refine_ls_weighting_scheme calc
_refine_ls_wR_factor_gt 0.1337
_refine_ls_wR_factor_ref 0.1386
_reflns_number_gt 1180
_reflns_number_total 1317
_reflns_threshold_expression >2sigma(I)
_cod_data_source_file jo302706t_si_003_1.cif
_cod_data_source_block 2TZ
_cod_database_code 4028043

loop_
_symmetry_equiv_pos_as_xyz
'x, y, z'
'-x, y+1/2, -z+1/2'
'-x, -y, -z'
'x, -y-1/2, z-1/2'

loop_
_atom_site_label
_atom_site_type_symbol
_atom_site_fract_x
_atom_site_fract_y
_atom_site_fract_z
_atom_site_U_iso_or_equiv
_atom_site_adp_type
_atom_site_occupancy
_atom_site_symmetry_multiplicity
_atom_site_calc_flag
_atom_site_refinement_flags
C1 C 0.0081(2) 0.55035(16) 0.05310(15) 0.0396(4) Uani 1 1 d .
C2 C -0.0257(3) 0.73994(18) 0.18225(16) 0.0500(5) Uani 1 1 d .
H2 H -0.0563 0.8169 0.2179 0.060 Uiso 1 1 calc R
C3 C 0.1206(2) 0.66047(17) 0.25928(17) 0.0428(4) Uani 1 1 d .
C4 C 0.2595(3) 0.68232(17) 0.41269(17) 0.0484(5) Uani 1 1 d .
H4A H 0.2339 0.7673 0.4460 0.058 Uiso 1 1 calc R
H4B H 0.3810 0.6882 0.4165 0.058 Uiso 1 1 calc R
C5 C 0.2593(2) 0.57136(18) 0.51341(16) 0.0480(5) Uani 1 1 d .
H5A H 0.1376 0.5651 0.5091 0.058 Uiso 1 1 calc R
H5B H 0.2855 0.4864 0.4803 0.058 Uiso 1 1 calc R
C6 C 0.3985(3) 0.5934(2) 0.66830(18) 0.0507(5) Uani 1 1 d .
H6A H 0.5212 0.5917 0.6740 0.061 Uiso 1 1 calc R
H6B H 0.3792 0.6817 0.6989 0.061 Uiso 1 1 calc R
C7 C 0.3865(3) 0.4902(3) 0.76892(16) 0.0729(6) Uani 1 1 d .
H7A H 0.2681 0.4955 0.7688 0.109 Uiso 1 1 calc R
H7B H 0.4809 0.5066 0.8644 0.109 Uiso 1 1 calc R
H7C H 0.4027 0.4023 0.7381 0.109 Uiso 1 1 calc R
N1 N 0.13856(19) 0.55172(14) 0.18484(13) 0.0433(4) Uani 1 1 d .
S1 S -0.14692(6) 0.68062(5) 0.01107(4) 0.0518(3) Uani 1 1 d .

loop_
_atom_site_aniso_label
_atom_site_aniso_U_11
_atom_site_aniso_U_22
_atom_site_aniso_U_33
_atom_site_aniso_U_23
_atom_site_aniso_U_13
_atom_site_aniso_U_12
C1 0.0380(9) 0.0423(9) 0.0395(8) 0.0037(6) 0.0180(7) 0.0009(7)
C2 0.0542(11) 0.0480(10) 0.0447(9) -0.0018(7) 0.0191(8) 0.0062(8)
C3 0.0445(10) 0.0444(9) 0.0388(8) -0.0010(6) 0.0176(8) -0.0043(7)
C4 0.0472(11) 0.0503(10) 0.0423(9) -0.0042(6) 0.0148(8) -0.0058(7)
C5 0.0462(11) 0.0531(10) 0.0401(9) -0.0037(7) 0.0148(8) -0.0059(8)
C6 0.0453(11) 0.0607(11) 0.0423(9) -0.0053(8) 0.0158(8) -0.0015(8)
C7 0.0768(16) 0.0854(16) 0.0475(10) 0.0087(10) 0.0192(10) -0.0031(13)
N1 0.0423(9) 0.0465(8) 0.0382(7) 0.0021(5) 0.0152(6) 0.0031(6)
S1 0.0489(4) 0.0545(4) 0.0429(4) 0.00215(16) 0.0119(3) 0.01316(19)

loop_
_atom_type_symbol
_atom_type_description
_atom_type_scat_dispersion_real
_atom_type_scat_dispersion_imag
_atom_type_scat_source
C C 0.0033 0.0016 'International Tables Vol C Tables 4.2.6.8 and 6.1.1.4'
H H 0.0000 0.0000 'International Tables Vol C Tables 4.2.6.8 and 6.1.1.4'
N N 0.0061 0.0033 'International Tables Vol C Tables 4.2.6.8 and 6.1.1.4'
S S 0.1246 0.1234 'International Tables Vol C Tables 4.2.6.8 and 6.1.1.4'

loop_
_geom_angle_atom_site_label_1
_geom_angle_atom_site_label_2
_geom_angle_atom_site_label_3
_geom_angle
_geom_angle_site_symmetry_1
_geom_angle_site_symmetry_3
N1 C1 C1 124.06(19) . 3_565
N1 C1 S1 114.83(12) . .
C1 C1 S1 121.11(15) 3_565 .
C3 C2 S1 111.24(13) . .
C3 C2 H2 124.4 . .
S1 C2 H2 124.4 . .
C2 C3 N1 114.34(15) . .
C2 C3 C4 126.20(16) . .
N1 C3 C4 119.46(16) . .
C3 C4 C5 113.16(15) . .
C3 C4 H4A 108.9 . .
C5 C4 H4A 108.9 . .
C3 C4 H4B 108.9 . .
C5 C4 H4B 108.9 . .
H4A C4 H4B 107.8 . .
C6 C5 C4 113.30(15) . .
C6 C5 H5A 108.9 . .
C4 C5 H5A 108.9 . .
C6 C5 H5B 108.9 . .
C4 C5 H5B 108.9 . .
H5A C5 H5B 107.7 . .
C7 C6 C5 113.00(16) . .
C7 C6 H6A 109.0 . .
C5 C6 H6A 109.0 . .
C7 C6 H6B 109.0 . .
C5 C6 H6B 109.0 . .
H6A C6 H6B 107.8 . .
C6 C7 H7A 109.5 . .
C6 C7 H7B 109.5 . .
H7A C7 H7B 109.5 . .
C6 C7 H7C 109.5 . .
H7A C7 H7C 109.5 . .
H7B C7 H7C 109.5 . .
C1 N1 C3 110.92(14) . .
C2 S1 C1 88.67(8) . .

loop_
_geom_bond_atom_site_label_1
_geom_bond_atom_site_label_2
_geom_bond_distance
_geom_bond_site_symmetry_2
C1 N1 1.3059(18) .
C1 C1 1.450(3) 3_565
C1 S1 1.7222(17) .
C2 C3 1.354(2) .
C2 S1 1.7085(17) .
C2 H2 0.9300 .
C3 N1 1.374(2) .
C3 C4 1.503(2) .
C4 C5 1.519(2) .
C4 H4A 0.9700 .
C4 H4B 0.9700 .
C5 C6 1.515(2) .
C5 H5A 0.9700 .
C5 H5B 0.9700 .
C6 C7 1.497(3) .
C6 H6A 0.9700 .
C6 H6B 0.9700 .
C7 H7A 0.9600 .
C7 H7B 0.9600 .
C7 H7C 0.9600 .

loop_
_geom_torsion_atom_site_label_1
_geom_torsion_atom_site_label_2
_geom_torsion_atom_site_label_3
_geom_torsion_atom_site_label_4
_geom_torsion
_geom_torsion_site_symmetry_1
S1 C2 C3 N1 -0.3(2) .
S1 C2 C3 C4 179.05(14) .
C2 C3 C4 C5 116.5(2) .
N1 C3 C4 C5 -64.2(2) .
C3 C4 C5 C6 -179.69(15) .
C4 C5 C6 C7 175.02(17) .
C1 C1 N1 C3 178.68(19) 3_565
S1 C1 N1 C3 -0.56(18) .
C2 C3 N1 C1 0.5(2) .
C4 C3 N1 C1 -178.84(15) .
C3 C2 S1 C1 -0.03(15) .
N1 C1 S1 C2 0.35(14) .
C1 C1 S1 C2 -178.92(18) 3_565
